data_9011787
loop_
_publ_author_name
'Fang, J. H.'
'Newnham, R. E.'

_publ_section_title
;
 The crystal structure of sinhalite
 Locality: Sri Lanka
;
_journal_name_full 'Mineralogical Magazine'
_journal_page_first 196
_journal_page_last 199
_journal_paper_doi 10.1180/minmag.1965.035.269.22
_journal_volume 35
_journal_year 1965
_chemical_formula_sum 'Al B Mg O4'
_chemical_name_mineral Sinhalite
_space_group_IT_number 62
_symmetry_space_group_name_Hall '-P 2ac 2n'
_symmetry_space_group_name_H-M 'P n m a'
_cell_angle_alpha 90
_cell_angle_beta 90
_cell_angle_gamma 90
_cell_length_a 9.878
_cell_length_b 5.675
_cell_length_c 4.328
_cell_formula_units_Z 4
_cell_volume 242.618
_exptl_crystal_density_diffrn 3.452
_cod_original_formula_sum 'Al Mg B O4'
_cod_database_code 9011787

loop_
_symmetry_equiv_pos_as_xyz
x,y,z
x,1/2-y,z
-x,1/2+y,-z
1/2-x,1/2+y,1/2+z
1/2+x,1/2-y,1/2-z
1/2+x,y,1/2-z
1/2-x,-y,1/2+z
-x,-y,-z

loop_
_atom_site_label
_atom_site_fract_x
_atom_site_fract_y
_atom_site_fract_z
_atom_site_U_iso_or_equiv
Al 0.00000 0.00000 0.00000 0.00076
Mg 0.27620 0.25000 -0.01640 0.00203
B 0.08840 0.25000 0.40570 0.00127
O1 0.07980 0.25000 0.74180 0.00317
O2 0.44500 0.25000 0.25590 0.00266
O3 0.14870 0.04100 0.26580 0.00279

_cod_duplicate_entry 5000212
